data_4129257
loop_
_publ_author_name
'Buss, Joshua A.'
'Edouard, Guy A.'
'Cheng, Christine'
'Shi, Jade'
'Agapie, Theodor'

_publ_section_title
;
 Molybdenum catalyzed ammonia borane dehydrogenation: oxidation state
 specific mechanisms.
;
_journal_issue 32
_journal_name_full 'Journal of the American Chemical Society'
_journal_page_first 11272
_journal_page_last 11275
_journal_paper_doi 10.1021/ja5059923
_journal_volume 136
_journal_year 2014
_chemical_formula_moiety 'C32 H40 Mo O2 P2, 2(C F3 O3 S)'
_chemical_formula_sum 'C34 H40 F6 Mo O8 P2 S2'
_chemical_formula_weight 912.66
_space_group_crystal_system monoclinic
_space_group_IT_number 14
_space_group_name_Hall '-P 2yn'
_space_group_name_H-M_alt 'P 1 21/n 1'
_atom_sites_solution_hydrogens geom
_audit_creation_date 2014-06-07
_audit_creation_method
;
Olex2 1.2
(compiled 2014.05.21 svn.r2940 for OlexSys, GUI svn.r4846),
 SHELXL-2014,
 and manual edit
;
_cell_angle_alpha 90
_cell_angle_beta 91.785(2)
_cell_angle_gamma 90
_cell_formula_units_Z 4
_cell_length_a 12.7866(6)
_cell_length_b 16.4447(7)
_cell_length_c 17.5292(7)
_cell_measurement_reflns_used 9500
_cell_measurement_temperature 100
_cell_measurement_theta_max 42.91
_cell_measurement_theta_min 2.30
_cell_volume 3684.1(3)
_computing_cell_refinement 'SAINT v8.34A (Bruker, 2013)'
_computing_data_collection 'APEX2_2011.2-3 (Bruker-AXS, 2007)'
_computing_data_reduction 'SAINT v8.34A (Bruker, 2013)'
_computing_molecular_graphics 'Olex2 (Dolomanov et al., 2009)'
_computing_publication_material 'Olex2 (Dolomanov et al., 2009)'
_computing_structure_refinement 'XL (Sheldrick, 2008)'
_computing_structure_solution 'XT-2014/1 (Sheldrick, 2012)'
_diffrn_ambient_temperature 100
_diffrn_detector_area_resol_mean 8.33
_diffrn_measured_fraction_theta_full 0.996
_diffrn_measured_fraction_theta_max 0.992
_diffrn_measurement_device_type 'Bruker APEX-II CCD'
_diffrn_measurement_method '\f and \w scans'
_diffrn_radiation_type MoK\a
_diffrn_radiation_wavelength 0.71073
_diffrn_reflns_av_unetI/netI 0.0368
_diffrn_reflns_Laue_measured_fraction_full 0.996
_diffrn_reflns_Laue_measured_fraction_max 0.992
_diffrn_reflns_limit_h_max 25
_diffrn_reflns_limit_h_min -25
_diffrn_reflns_limit_k_max 32
_diffrn_reflns_limit_k_min -32
_diffrn_reflns_limit_l_max 35
_diffrn_reflns_limit_l_min -24
_diffrn_reflns_number 30803
_diffrn_reflns_point_group_measured_fraction_full 0.996
_diffrn_reflns_point_group_measured_fraction_max 0.992
_diffrn_reflns_theta_full 25.000
_diffrn_reflns_theta_max 45.424
_diffrn_reflns_theta_min 1.698
_diffrn_source_current 30.0
_diffrn_source_power 1.5
_diffrn_source_voltage 50.0
_diffrn_standards_number 0
_exptl_absorpt_coefficient_mu 0.637
_exptl_absorpt_correction_T_max 0.7489
_exptl_absorpt_correction_T_min 0.6643
_exptl_absorpt_correction_type multi-scan
_exptl_absorpt_process_details
'SADABS-2014/2 (Bruker,2014) was used for absorption correction. wR2(int) was 0.0577 before and 0.0530 after correction. The Ratio of minimum to maximum transmission is 0.8870. The \l/2 correction factor is 0.00150.'
_exptl_crystal_colour yellow
_exptl_crystal_colour_primary yellow
_exptl_crystal_density_diffrn 1.645
_exptl_crystal_description rhomboidal
_exptl_crystal_F_000 1864
_exptl_crystal_size_max 0.41
_exptl_crystal_size_mid 0.17
_exptl_crystal_size_min 0.13
_refine_diff_density_max 4.057
_refine_diff_density_min -2.495
_refine_diff_density_rms 0.161
_refine_ls_extinction_method none
_refine_ls_goodness_of_fit_ref 1.130
_refine_ls_hydrogen_treatment constr
_refine_ls_matrix_type full
_refine_ls_number_parameters 487
_refine_ls_number_reflns 30803
_refine_ls_number_restraints 0
_refine_ls_restrained_S_all 1.130
_refine_ls_R_factor_all 0.0619
_refine_ls_R_factor_gt 0.0464
_refine_ls_shift/su_max 0.004
_refine_ls_shift/su_mean 0.000
_refine_ls_structure_factor_coef Fsqd
_refine_ls_weighting_details 'w=1/[\s^2^(Fo^2^)+(0.0442P)^2^+5.9227P] where P=(Fo^2^+2Fc^2^)/3'
_refine_ls_weighting_scheme calc
_refine_ls_wR_factor_gt 0.1251
_refine_ls_wR_factor_ref 0.1329
_reflns_Friedel_coverage 0.000
_reflns_number_gt 25176
_reflns_number_total 30803
_reflns_threshold_expression 'I > 2\s(I)'
_cod_data_source_file ja5059923_si_002.cif
_cod_data_source_block gae07
_cod_database_code 4129257
_shelxl_version_number 2014-2
_shelx_space_group_comment
;
The symmetry employed for this shelxl refinement is uniquely defined
by the following loop, which should always be used as a source of
symmetry information in preference to the above space-group names.
They are only intended as comments.
;
_shelx_estimated_absorpt_t_max 0.922
_shelx_estimated_absorpt_t_min 0.780
_olex2_refinement_description
;
1. Fixed Uiso
 At 1.2 times of:
  All C(H) groups
 At 1.5 times of:
  All C(H,H,H) groups
2.a Ternary CH refined with riding coordinates:
 C25(H25), C28(H28), C19(H19), C22(H22)
2.b Aromatic/amide H refined with riding coordinates:
 C18(H18), C17(H17), C16(H16), C15(H15), C5(H5), C6(H6), C12(H12), C11(H11),
 C10(H10), C9(H9), C2(H2), C3(H3)
2.c Idealised Me refined as rotating group:
 C26(H26A,H26B,H26C), C27(H27A,H27B,H27C), C29(H29A,H29B,H29C), C30(H30A,H30B,
 H30C), C21(H21A,H21B,H21C), C20(H20A,H20B,H20C), C24(H24A,H24B,H24C), C23(H23A,
 H23B,H23C)
;
_olex2_submission_original_sample_id gae07
_olex2_submission_special_instructions 'No special instructions were received'

loop_
_space_group_symop_operation_xyz
'x, y, z'
'-x+1/2, y+1/2, -z+1/2'
'-x, -y, -z'
'x-1/2, -y-1/2, z-1/2'

loop_
_atom_site_label
_atom_site_type_symbol
_atom_site_fract_x
_atom_site_fract_y
_atom_site_fract_z
_atom_site_U_iso_or_equiv
_atom_site_adp_type
_atom_site_occupancy
_atom_site_site_symmetry_order
_atom_site_calc_flag
_atom_site_refinement_flags_posn
Mo1 Mo 0.15121(2) 0.66026(2) 0.24136(2) 0.00661(2) Uani 1 1 d .
P2 P 0.10393(3) 0.69698(2) 0.10072(2) 0.00893(5) Uani 1 1 d .
P1 P 0.09548(3) 0.69107(2) 0.37913(2) 0.00841(5) Uani 1 1 d .
O1 O 0.14038(11) 0.85157(7) 0.24307(7) 0.01508(18) Uani 1 1 d .
O2 O -0.07489(10) 0.58696(9) 0.23176(8) 0.0177(2) Uani 1 1 d .
C4 C 0.27481(10) 0.59190(8) 0.16416(7) 0.00861(17) Uani 1 1 d .
C13 C 0.27024(11) 0.59327(9) 0.07944(7) 0.00942(17) Uani 1 1 d .
C18 C 0.34435(12) 0.55111(10) 0.03800(8) 0.0126(2) Uani 1 1 d .
H18 H 0.4013 0.5245 0.0635 0.015 Uiso 1 1 calc R
C17 C 0.33353(13) 0.54871(11) -0.04124(8) 0.0140(2) Uani 1 1 d .
H17 H 0.3845 0.5215 -0.0701 0.017 Uiso 1 1 calc R
C16 C 0.24839(13) 0.58596(10) -0.07841(8) 0.0139(2) Uani 1 1 d .
H16 H 0.2403 0.5823 -0.1324 0.017 Uiso 1 1 calc R
C15 C 0.17515(13) 0.62858(10) -0.03702(8) 0.0133(2) Uani 1 1 d .
H15 H 0.1172 0.6539 -0.0626 0.016 Uiso 1 1 calc R
C14 C 0.18728(11) 0.63391(9) 0.04253(7) 0.01002(18) Uani 1 1 d .
C25 C 0.13603(13) 0.80348(9) 0.07133(8) 0.0133(2) Uani 1 1 d .
H25 H 0.1001 0.8410 0.1070 0.016 Uiso 1 1 calc R
C26 C 0.09736(17) 0.82535(11) -0.00998(9) 0.0185(3) Uani 1 1 d .
H26A H 0.1200 0.8806 -0.0224 0.028 Uiso 1 1 calc GR
H26B H 0.0208 0.8225 -0.0131 0.028 Uiso 1 1 calc GR
H26C H 0.1266 0.7869 -0.0463 0.028 Uiso 1 1 calc GR
C27 C 0.25333(15) 0.81985(11) 0.08035(10) 0.0173(3) Uani 1 1 d .
H27A H 0.2913 0.7831 0.0470 0.026 Uiso 1 1 calc GR
H27B H 0.2761 0.8106 0.1335 0.026 Uiso 1 1 calc GR
H27C H 0.2678 0.8763 0.0663 0.026 Uiso 1 1 calc GR
C28 C -0.03051(12) 0.68164(10) 0.06247(8) 0.0131(2) Uani 1 1 d .
H28 H -0.0313 0.7040 0.0094 0.016 Uiso 1 1 calc R
C29 C -0.10762(14) 0.73428(12) 0.10638(11) 0.0190(3) Uani 1 1 d .
H29A H -0.1772 0.7308 0.0816 0.029 Uiso 1 1 calc GR
H29B H -0.0839 0.7910 0.1065 0.029 Uiso 1 1 calc GR
H29C H -0.1109 0.7147 0.1590 0.029 Uiso 1 1 calc GR
C30 C -0.06112(14) 0.59174(11) 0.05426(10) 0.0165(2) Uani 1 1 d .
H30A H -0.0353 0.5616 0.0993 0.025 Uiso 1 1 calc GR
H30B H -0.0301 0.5692 0.0084 0.025 Uiso 1 1 calc GR
H30C H -0.1375 0.5871 0.0498 0.025 Uiso 1 1 calc GR
C5 C 0.32980(10) 0.65217(8) 0.20682(7) 0.00942(17) Uani 1 1 d .
H5 H 0.3672 0.6935 0.1814 0.011 Uiso 1 1 calc R
C6 C 0.32879(10) 0.65066(8) 0.28729(7) 0.00904(17) Uani 1 1 d .
H6 H 0.3661 0.6906 0.3163 0.011 Uiso 1 1 calc R
C1 C 0.27196(10) 0.58950(8) 0.32435(7) 0.00858(17) Uani 1 1 d .
C7 C 0.26598(11) 0.59065(9) 0.40870(7) 0.00951(17) Uani 1 1 d .
C12 C 0.34236(12) 0.55112(10) 0.45360(8) 0.0122(2) Uani 1 1 d .
H12 H 0.3991 0.5243 0.4306 0.015 Uiso 1 1 calc R
C11 C 0.33423(12) 0.55158(10) 0.53254(8) 0.0129(2) Uani 1 1 d .
H11 H 0.3871 0.5267 0.5638 0.015 Uiso 1 1 calc R
C10 C 0.24907(12) 0.58827(10) 0.56575(8) 0.0124(2) Uani 1 1 d .
H10 H 0.2428 0.5866 0.6196 0.015 Uiso 1 1 calc R
C9 C 0.17293(12) 0.62736(10) 0.52091(8) 0.0124(2) Uani 1 1 d .
H9 H 0.1146 0.6519 0.5441 0.015 Uiso 1 1 calc R
C8 C 0.18217(11) 0.63063(9) 0.44157(7) 0.00976(18) Uani 1 1 d .
C19 C 0.11627(12) 0.79818(9) 0.41213(8) 0.01167(19) Uani 1 1 d .
H19 H 0.0799 0.8344 0.3740 0.014 Uiso 1 1 calc R
C21 C 0.23305(14) 0.81930(11) 0.41196(9) 0.0161(2) Uani 1 1 d .
H21A H 0.2425 0.8771 0.4239 0.024 Uiso 1 1 calc GR
H21B H 0.2604 0.8079 0.3615 0.024 Uiso 1 1 calc GR
H21C H 0.2709 0.7864 0.4504 0.024 Uiso 1 1 calc GR
C20 C 0.07298(16) 0.81865(11) 0.49061(10) 0.0188(3) Uani 1 1 d .
H20A H 0.1101 0.7866 0.5300 0.028 Uiso 1 1 calc GR
H20B H -0.0018 0.8057 0.4907 0.028 Uiso 1 1 calc GR
H20C H 0.0830 0.8767 0.5011 0.028 Uiso 1 1 calc GR
C22 C -0.03738(12) 0.66822(10) 0.41161(9) 0.0131(2) Uani 1 1 d .
H22 H -0.0379 0.6866 0.4660 0.016 Uiso 1 1 calc R
C24 C -0.06383(14) 0.57734(11) 0.41363(10) 0.0181(3) Uani 1 1 d .
H24A H -0.1278 0.5692 0.4420 0.027 Uiso 1 1 calc GR
H24B H -0.0060 0.5476 0.4388 0.027 Uiso 1 1 calc GR
H24C H -0.0746 0.5572 0.3614 0.027 Uiso 1 1 calc GR
C23 C -0.12071(13) 0.72005(12) 0.36951(11) 0.0183(3) Uani 1 1 d .
H23A H -0.1291 0.7013 0.3166 0.027 Uiso 1 1 calc GR
H23B H -0.0988 0.7772 0.3700 0.027 Uiso 1 1 calc GR
H23C H -0.1875 0.7148 0.3950 0.027 Uiso 1 1 calc GR
C2 C 0.21242(11) 0.53174(8) 0.28176(7) 0.00934(17) Uani 1 1 d .
H2 H 0.1715 0.4925 0.3071 0.011 Uiso 1 1 calc R
C3 C 0.21434(11) 0.53299(8) 0.20114(7) 0.00935(17) Uani 1 1 d .
H3 H 0.1750 0.4943 0.1720 0.011 Uiso 1 1 calc R
C31 C 0.14039(11) 0.78228(9) 0.24242(8) 0.01077(18) Uani 1 1 d .
C32 C 0.00486(11) 0.61800(9) 0.23479(8) 0.01159(19) Uani 1 1 d .
S2 S 0.54501(3) 0.47965(2) 0.25213(2) 0.01184(5) Uani 1 1 d .
F4 F 0.70560(12) 0.55884(11) 0.31299(9) 0.0331(3) Uani 1 1 d .
F5 F 0.69029(13) 0.57030(11) 0.19120(8) 0.0335(3) Uani 1 1 d .
F6 F 0.58621(15) 0.63536(9) 0.26366(13) 0.0428(4) Uani 1 1 d .
O6 O 0.48232(12) 0.49541(11) 0.18391(8) 0.0243(3) Uani 1 1 d .
O7 O 0.49100(12) 0.48922(11) 0.32261(7) 0.0223(3) Uani 1 1 d .
O8 O 0.61184(13) 0.40963(10) 0.24863(12) 0.0283(3) Uani 1 1 d .
C34 C 0.63657(14) 0.56531(11) 0.25497(10) 0.0172(2) Uani 1 1 d .
S1 S -0.03029(3) 0.64901(2) 0.79776(2) 0.00975(5) Uani 1 1 d .
F1 F 0.04906(12) 0.72115(9) 0.67902(7) 0.0254(2) Uani 1 1 d .
F2 F 0.05830(18) 0.59099(10) 0.67780(10) 0.0440(5) Uani 1 1 d .
F3 F 0.16236(11) 0.66140(14) 0.75146(11) 0.0446(5) Uani 1 1 d .
O3 O -0.00824(11) 0.71787(8) 0.84678(7) 0.01601(19) Uani 1 1 d .
O4 O -0.12747(10) 0.65450(8) 0.75353(7) 0.01642(19) Uani 1 1 d .
O5 O -0.00975(11) 0.57061(8) 0.83215(8) 0.0168(2) Uani 1 1 d .
C33 C 0.06593(15) 0.65627(12) 0.72341(11) 0.0200(3) Uani 1 1 d .

loop_
_atom_site_aniso_label
_atom_site_aniso_U_11
_atom_site_aniso_U_22
_atom_site_aniso_U_33
_atom_site_aniso_U_23
_atom_site_aniso_U_13
_atom_site_aniso_U_12
Mo1 0.00615(4) 0.00651(4) 0.00715(3) -0.00022(3) -0.00015(2) 0.00050(3)
P2 0.00980(13) 0.00857(13) 0.00827(11) -0.00038(9) -0.00185(9) 0.00189(10)
P1 0.00844(12) 0.00841(13) 0.00845(11) -0.00010(9) 0.00143(9) 0.00088(10)
O1 0.0210(5) 0.0097(4) 0.0145(4) -0.0002(3) -0.0002(4) 0.0023(3)
O2 0.0106(4) 0.0227(6) 0.0199(5) -0.0033(4) 0.0007(4) -0.0037(4)
C4 0.0083(4) 0.0098(4) 0.0077(4) -0.0002(3) 0.0000(3) 0.0015(3)
C13 0.0097(4) 0.0110(5) 0.0075(4) -0.0003(3) 0.0002(3) 0.0009(4)
C18 0.0116(5) 0.0172(6) 0.0090(4) -0.0008(4) 0.0012(3) 0.0032(4)
C17 0.0145(5) 0.0189(6) 0.0086(4) -0.0018(4) 0.0024(4) 0.0027(5)
C16 0.0177(6) 0.0161(6) 0.0078(4) -0.0011(4) 0.0001(4) 0.0023(5)
C15 0.0155(5) 0.0151(6) 0.0090(4) -0.0005(4) -0.0022(4) 0.0033(4)
C14 0.0105(4) 0.0113(5) 0.0082(4) -0.0008(3) -0.0012(3) 0.0021(4)
C25 0.0193(6) 0.0098(5) 0.0107(4) 0.0010(4) -0.0024(4) 0.0009(4)
C26 0.0288(8) 0.0139(6) 0.0125(5) 0.0031(4) -0.0054(5) -0.0002(5)
C27 0.0206(7) 0.0157(6) 0.0154(5) 0.0021(5) -0.0017(5) -0.0045(5)
C28 0.0114(5) 0.0144(5) 0.0131(5) -0.0003(4) -0.0044(4) 0.0023(4)
C29 0.0145(6) 0.0206(7) 0.0217(7) -0.0003(5) -0.0025(5) 0.0084(5)
C30 0.0168(6) 0.0154(6) 0.0171(6) -0.0016(5) -0.0036(5) -0.0016(5)
C5 0.0086(4) 0.0107(5) 0.0090(4) -0.0001(3) 0.0003(3) -0.0008(3)
C6 0.0079(4) 0.0100(4) 0.0092(4) -0.0002(3) -0.0001(3) -0.0009(3)
C1 0.0089(4) 0.0093(4) 0.0076(4) 0.0002(3) -0.0001(3) 0.0014(3)
C7 0.0107(4) 0.0104(5) 0.0074(4) 0.0002(3) 0.0007(3) 0.0008(4)
C12 0.0118(5) 0.0154(5) 0.0095(4) 0.0009(4) -0.0004(3) 0.0034(4)
C11 0.0136(5) 0.0152(5) 0.0098(4) 0.0011(4) -0.0017(4) 0.0017(4)
C10 0.0156(5) 0.0134(5) 0.0083(4) 0.0008(4) 0.0005(4) 0.0006(4)
C9 0.0129(5) 0.0159(6) 0.0084(4) 0.0006(4) 0.0025(3) 0.0028(4)
C8 0.0106(4) 0.0105(5) 0.0082(4) 0.0002(3) 0.0002(3) 0.0016(4)
C19 0.0137(5) 0.0103(5) 0.0112(4) -0.0019(4) 0.0025(4) 0.0004(4)
C21 0.0178(6) 0.0156(6) 0.0149(5) -0.0022(4) 0.0006(4) -0.0046(5)
C20 0.0267(8) 0.0145(6) 0.0157(6) -0.0051(5) 0.0086(5) -0.0008(5)
C22 0.0101(5) 0.0154(6) 0.0140(5) -0.0011(4) 0.0035(4) -0.0005(4)
C24 0.0174(6) 0.0169(6) 0.0200(6) 0.0027(5) 0.0022(5) -0.0053(5)
C23 0.0124(5) 0.0210(7) 0.0215(7) -0.0024(5) 0.0025(5) 0.0048(5)
C2 0.0103(4) 0.0082(4) 0.0096(4) 0.0009(3) 0.0002(3) 0.0002(3)
C3 0.0103(4) 0.0086(4) 0.0092(4) -0.0013(3) 0.0004(3) 0.0000(3)
C31 0.0124(5) 0.0102(4) 0.0097(4) -0.0001(4) -0.0006(3) 0.0018(4)
C32 0.0090(4) 0.0129(5) 0.0128(5) -0.0011(4) 0.0005(3) 0.0002(4)
S2 0.00976(12) 0.01556(14) 0.01019(11) -0.00044(10) 0.00012(9) 0.00203(10)
F4 0.0285(7) 0.0433(9) 0.0266(6) 0.0061(6) -0.0128(5) -0.0168(6)
F5 0.0325(7) 0.0465(9) 0.0221(6) 0.0009(6) 0.0088(5) -0.0177(7)
F6 0.0373(9) 0.0152(6) 0.0760(14) -0.0031(7) 0.0052(9) 0.0032(6)
O6 0.0203(6) 0.0388(8) 0.0133(5) 0.0036(5) -0.0063(4) -0.0039(6)
O7 0.0201(6) 0.0350(8) 0.0121(4) -0.0041(5) 0.0050(4) -0.0051(5)
O8 0.0211(6) 0.0174(6) 0.0467(10) -0.0009(6) 0.0042(6) 0.0069(5)
C34 0.0161(6) 0.0178(6) 0.0176(6) 0.0010(5) -0.0001(5) -0.0008(5)
S1 0.00994(12) 0.00962(12) 0.00966(11) 0.00012(9) -0.00027(9) 0.00085(9)
F1 0.0336(7) 0.0238(6) 0.0193(5) 0.0075(4) 0.0080(4) -0.0010(5)
F2 0.0736(13) 0.0241(7) 0.0363(8) -0.0074(6) 0.0345(9) 0.0064(7)
F3 0.0109(5) 0.0741(14) 0.0493(10) 0.0253(9) 0.0086(5) 0.0076(6)
O3 0.0204(5) 0.0131(4) 0.0143(4) -0.0030(3) -0.0047(4) 0.0018(4)
O4 0.0120(4) 0.0208(5) 0.0161(4) -0.0006(4) -0.0049(3) 0.0008(4)
O5 0.0192(5) 0.0118(4) 0.0194(5) 0.0042(4) -0.0018(4) -0.0004(4)
C33 0.0197(7) 0.0200(7) 0.0208(6) 0.0033(5) 0.0088(5) 0.0044(5)

loop_
_atom_type_symbol
_atom_type_description
_atom_type_scat_dispersion_real
_atom_type_scat_dispersion_imag
_atom_type_scat_source
C C 0.0033 0.0016 'International Tables Vol C Tables 4.2.6.8 and 6.1.1.4'
H H 0.0000 0.0000 'International Tables Vol C Tables 4.2.6.8 and 6.1.1.4'
O O 0.0106 0.0060 'International Tables Vol C Tables 4.2.6.8 and 6.1.1.4'
F F 0.0171 0.0103 'International Tables Vol C Tables 4.2.6.8 and 6.1.1.4'
P P 0.1023 0.0942 'International Tables Vol C Tables 4.2.6.8 and 6.1.1.4'
S S 0.1246 0.1234 'International Tables Vol C Tables 4.2.6.8 and 6.1.1.4'
Mo Mo -1.6832 0.6857 'International Tables Vol C Tables 4.2.6.8 and 6.1.1.4'

loop_
_geom_angle_atom_site_label_1
_geom_angle_atom_site_label_2
_geom_angle_atom_site_label_3
_geom_angle
P1 Mo1 P2 141.163(12)
C4 Mo1 P2 73.15(3)
C4 Mo1 P1 145.61(3)
C5 Mo1 P2 88.18(3)
C5 Mo1 P1 122.78(3)
C5 Mo1 C4 34.47(4)
C5 Mo1 C6 34.38(4)
C5 Mo1 C1 61.44(4)
C6 Mo1 P2 121.79(3)
C6 Mo1 P1 89.14(3)
C6 Mo1 C4 61.46(4)
C1 Mo1 P2 145.04(3)
C1 Mo1 P1 73.68(3)
C1 Mo1 C4 71.94(4)
C1 Mo1 C6 34.33(4)
C2 Mo1 P2 124.10(3)
C2 Mo1 P1 89.64(3)
C2 Mo1 C4 61.92(4)
C2 Mo1 C5 73.40(5)
C2 Mo1 C6 62.37(5)
C2 Mo1 C1 34.70(5)
C2 Mo1 C3 34.92(4)
C3 Mo1 P2 89.67(3)
C3 Mo1 P1 123.99(3)
C3 Mo1 C4 34.51(5)
C3 Mo1 C5 62.31(5)
C3 Mo1 C6 73.25(5)
C3 Mo1 C1 61.93(4)
C31 Mo1 P2 76.25(4)
C31 Mo1 P1 77.01(4)
C31 Mo1 C4 121.38(5)
C31 Mo1 C5 97.16(5)
C31 Mo1 C6 97.34(5)
C31 Mo1 C1 121.56(5)
C31 Mo1 C2 156.18(5)
C31 Mo1 C3 155.80(5)
C32 Mo1 P2 80.54(4)
C32 Mo1 P1 80.63(4)
C32 Mo1 C4 115.99(5)
C32 Mo1 C5 150.39(5)
C32 Mo1 C6 151.08(5)
C32 Mo1 C1 116.89(5)
C32 Mo1 C2 90.41(5)
C32 Mo1 C3 90.16(5)
C32 Mo1 C31 106.45(6)
C14 P2 Mo1 106.07(4)
C14 P2 C25 103.95(7)
C14 P2 C28 105.89(7)
C25 P2 Mo1 115.63(5)
C28 P2 Mo1 120.10(5)
C28 P2 C25 103.75(7)
C8 P1 Mo1 105.83(4)
C8 P1 C19 104.44(7)
C8 P1 C22 104.55(7)
C19 P1 Mo1 115.61(5)
C22 P1 Mo1 122.02(5)
C22 P1 C19 102.68(7)
C13 C4 Mo1 123.54(9)
C5 C4 Mo1 72.44(7)
C5 C4 C13 121.41(12)
C3 C4 Mo1 71.42(7)
C3 C4 C13 117.73(12)
C3 C4 C5 120.59(11)
C18 C13 C4 120.45(12)
C14 C13 C4 118.47(12)
C14 C13 C18 120.99(12)
C17 C18 C13 119.03(13)
C18 C17 C16 120.40(13)
C15 C16 C17 120.42(13)
C16 C15 C14 119.66(13)
C13 C14 P2 117.54(10)
C13 C14 C15 119.38(13)
C15 C14 P2 122.97(11)
C26 C25 P2 113.99(11)
C27 C25 P2 111.04(11)
C27 C25 C26 109.96(14)
C29 C28 P2 110.28(11)
C30 C28 P2 113.46(11)
C30 C28 C29 115.08(15)
C4 C5 Mo1 73.10(7)
C6 C5 Mo1 73.05(7)
C6 C5 C4 119.72(12)
C5 C6 Mo1 72.57(7)
C1 C6 Mo1 72.83(7)
C1 C6 C5 119.59(12)
C6 C1 Mo1 72.84(7)
C6 C1 C7 119.55(12)
C6 C1 C2 120.77(11)
C7 C1 Mo1 123.24(9)
C2 C1 Mo1 71.28(7)
C2 C1 C7 119.40(12)
C12 C7 C1 119.96(12)
C12 C7 C8 121.26(12)
C8 C7 C1 118.77(12)
C11 C12 C7 119.07(13)
C10 C11 C12 120.22(13)
C11 C10 C9 120.57(13)
C10 C9 C8 120.01(13)
C7 C8 P1 117.89(10)
C7 C8 C9 118.76(12)
C9 C8 P1 123.19(11)
C21 C19 P1 109.98(10)
C21 C19 C20 109.28(13)
C20 C19 P1 115.57(11)
C24 C22 P1 114.28(11)
C24 C22 C23 113.70(14)
C23 C22 P1 111.72(11)
C1 C2 Mo1 74.02(8)
C3 C2 Mo1 72.69(8)
C3 C2 C1 119.44(12)
C4 C3 Mo1 74.07(8)
C4 C3 C2 119.75(12)
C2 C3 Mo1 72.40(8)
O1 C31 Mo1 176.06(13)
O2 C32 Mo1 173.76(14)
O6 S2 O7 114.96(9)
O6 S2 C34 102.86(9)
O7 S2 C34 102.44(9)
O8 S2 O6 115.13(11)
O8 S2 O7 115.18(11)
O8 S2 C34 103.71(9)
F4 C34 S2 111.57(13)
F4 C34 F5 107.42(16)
F4 C34 F6 107.08(18)
F5 C34 S2 111.74(13)
F6 C34 S2 110.96(14)
F6 C34 F5 107.85(18)
O3 S1 O4 114.74(8)
O3 S1 C33 104.50(9)
O4 S1 C33 101.55(9)
O5 S1 O3 114.97(8)
O5 S1 O4 114.93(8)
O5 S1 C33 103.81(8)
F1 C33 S1 111.64(13)
F1 C33 F2 106.57(17)
F2 C33 S1 109.62(14)
F3 C33 S1 112.48(15)
F3 C33 F1 107.41(18)
F3 C33 F2 108.92(19)

loop_
_geom_bond_atom_site_label_1
_geom_bond_atom_site_label_2
_geom_bond_distance
Mo1 P2 2.5915(4)
Mo1 P1 2.5891(4)
Mo1 C4 2.3929(13)
Mo1 C5 2.3844(13)
Mo1 C6 2.3906(13)
Mo1 C1 2.3905(13)
Mo1 C2 2.3551(13)
Mo1 C3 2.3589(13)
Mo1 C31 2.0115(14)
Mo1 C32 1.9961(14)
P2 C14 1.8220(14)
P2 C25 1.8746(16)
P2 C28 1.8429(15)
P1 C8 1.8274(14)
P1 C19 1.8704(15)
P1 C22 1.8471(15)
O1 C31 1.1394(18)
O2 C32 1.1402(19)
C4 C13 1.4846(17)
C4 C5 1.4153(19)
C4 C3 1.4098(19)
C13 C18 1.3962(19)
C13 C14 1.3956(19)
C18 C17 1.392(2)
C17 C16 1.393(2)
C16 C15 1.392(2)
C15 C14 1.4009(19)
C25 C26 1.537(2)
C25 C27 1.527(2)
C28 C29 1.537(2)
C28 C30 1.535(2)
C5 C6 1.4113(18)
C6 C1 1.4111(18)
C1 C7 1.4830(17)
C1 C2 1.4155(19)
C7 C12 1.3957(19)
C7 C8 1.3969(19)
C12 C11 1.391(2)
C11 C10 1.389(2)
C10 C9 1.390(2)
C9 C8 1.4005(18)
C19 C21 1.533(2)
C19 C20 1.536(2)
C22 C24 1.533(2)
C22 C23 1.535(2)
C2 C3 1.4143(18)
S2 O6 1.4422(14)
S2 O7 1.4426(13)
S2 O8 1.4364(15)
S2 C34 1.8314(18)
F4 C34 1.330(2)
F5 C34 1.333(2)
F6 C34 1.331(2)
S1 O3 1.4439(13)
S1 O4 1.4468(12)
S1 O5 1.4439(13)
S1 C33 1.8238(17)
F1 C33 1.334(2)
F2 C33 1.340(3)
F3 C33 1.316(3)
